data_7243416
loop_
_publ_author_name
'Lu, Tian-Qi'
'Yin, Jia-Jia'
'Chen, Cheng'
'Shi, Hai-Yan'
'Zheng, Jun'
'Liu, Zhengjie'
'Fang, Xiaolong'
'Zheng, Xiu-Ying'

_publ_section_title
;
 Two pairs of chiral lanthanide--oxo clusters Ln14 induced by amino acid
 derivatives
;
_journal_issue 39
_journal_name_full CrystEngComm
_journal_page_first 6923
_journal_page_last 6929
_journal_paper_doi 10.1039/D1CE00948F
_journal_volume 23
_journal_year 2021
_chemical_formula_moiety 'C80 H112 N16 O84 Y14, 6(Cl O4)'
_chemical_formula_sum 'C80 H294 Cl10 N16 O179 Y14'
_chemical_formula_weight 5944.53
_space_group_crystal_system tetragonal
_space_group_IT_number 98
_space_group_name_Hall 'I 4bw 2bw'
_space_group_name_H-M_alt 'I 41 2 2'
_atom_sites_solution_hydrogens geom
_audit_creation_date 2021-08-18
_audit_creation_method
;
Olex2 1.2
(compiled 2018.05.29 svn.r3508 for OlexSys, GUI svn.r5506)
;
_audit_update_record
;
2021-08-18 deposited with the CCDC.	2021-08-23 downloaded from the CCDC.
;
_cell_angle_alpha 90
_cell_angle_beta 90
_cell_angle_gamma 90
_cell_formula_units_Z 4
_cell_length_a 30.983(4)
_cell_length_b 30.983(4)
_cell_length_c 31.523(7)
_cell_measurement_reflns_used 21221
_cell_measurement_temperature 120
_cell_measurement_theta_max 69.41
_cell_measurement_theta_min 4.51
_cell_volume 30260(9)
_computing_molecular_graphics 'Olex2 (Dolomanov et al., 2009)'
_computing_publication_material 'Olex2 (Dolomanov et al., 2009)'
_computing_structure_refinement 'ShelXL (Sheldrick, 2015)'
_computing_structure_solution 'SHELXT 2014/5 (Sheldrick, 2014)'
_diffrn_ambient_temperature 120
_diffrn_measured_fraction_theta_full 0.996
_diffrn_measured_fraction_theta_max 0.992
_diffrn_measurement_device_type 'STOE STADIVARI'
_diffrn_radiation_type CuK\a
_diffrn_radiation_wavelength 1.54186
_diffrn_reflns_av_R_equivalents 0.1134
_diffrn_reflns_av_unetI/netI 0.0887
_diffrn_reflns_Laue_measured_fraction_full 0.996
_diffrn_reflns_Laue_measured_fraction_max 0.992
_diffrn_reflns_limit_h_max 37
_diffrn_reflns_limit_h_min -34
_diffrn_reflns_limit_k_max 37
_diffrn_reflns_limit_k_min -22
_diffrn_reflns_limit_l_max 26
_diffrn_reflns_limit_l_min -37
_diffrn_reflns_number 61086
_diffrn_reflns_point_group_measured_fraction_full 0.991
_diffrn_reflns_point_group_measured_fraction_max 0.981
_diffrn_reflns_theta_full 67.686
_diffrn_reflns_theta_max 69.536
_diffrn_reflns_theta_min 4.001
_diffrn_source 'GeniX 3D HF Cu'
_exptl_absorpt_coefficient_mu 5.065
_exptl_absorpt_correction_T_max 0.5205
_exptl_absorpt_correction_T_min 0.1874
_exptl_absorpt_correction_type multi-scan
_exptl_absorpt_process_details
;
STOE X-Red32, absorption correction by Gaussian integration, analogous to
P. Coppens, "The Evaluation of Absorption and Extinction in Single-Crystal
Structure Analysis", published in: F. R. Ahmed (Editor), "Crystallographic
Computing", Munksgaard, Copenhagen (1970), 255 - 270.
Afterwards scaling of reflection intensities was performed within STOE LANA.
J. Koziskova, F. Hahn, J. Richter, J. Kozisek, "Comparison of different
absorption corrections on the model structure of tetrakis(\m~2~-acetato)-
diaqua-di-copper(II)", Acta Chimica Slovaca, vol. 9, no. 2, 2016, pp. 136 - 140.
;
_exptl_crystal_colour colourless
_exptl_crystal_density_diffrn 1.305
_exptl_crystal_density_method 'not measured'
_exptl_crystal_description block
_exptl_crystal_F_000 12136
_exptl_crystal_size_max 0.02
_exptl_crystal_size_mid 0.02
_exptl_crystal_size_min 0.02
_refine_diff_density_max 0.678
_refine_diff_density_min -1.516
_refine_diff_density_rms 0.100
_refine_ls_abs_structure_details
;
 Flack x determined using 3212 quotients [(I+)-(I-)]/[(I+)+(I-)]
 (Parsons, Flack and Wagner, Acta Cryst. B69 (2013) 249-259).
;
_refine_ls_abs_structure_Flack 0.138(15)
_refine_ls_extinction_method none
_refine_ls_goodness_of_fit_ref 1.006
_refine_ls_hydrogen_treatment constr
_refine_ls_matrix_type full
_refine_ls_number_parameters 528
_refine_ls_number_reflns 13991
_refine_ls_number_restraints 544
_refine_ls_restrained_S_all 1.007
_refine_ls_R_factor_all 0.1048
_refine_ls_R_factor_gt 0.0631
_refine_ls_shift/su_max 0.001
_refine_ls_shift/su_mean 0.000
_refine_ls_structure_factor_coef Fsqd
_refine_ls_weighting_details 'w=1/[\s^2^(Fo^2^)+(0.1152P)^2^] where P=(Fo^2^+2Fc^2^)/3'
_refine_ls_weighting_scheme calc
_refine_ls_wR_factor_gt 0.1582
_refine_ls_wR_factor_ref 0.1943
_reflns_Friedel_coverage 0.821
_reflns_Friedel_fraction_full 0.985
_reflns_Friedel_fraction_max 0.969
_reflns_number_gt 9300
_reflns_number_total 13991
_reflns_threshold_expression 'I > 2\s(I)'
_cod_data_source_file d1ce00948f2.cif
_cod_data_source_block L-Y14
_cod_depositor_comments 'Adding full bibliography for 7243416--7243419.cif.'
_cod_original_cell_volume 30259(10)
_cod_database_code 7243416
_shelx_shelxl_version_number 2018/3
_shelx_space_group_comment
;
The symmetry employed for this shelxl refinement is uniquely defined
by the following loop, which should always be used as a source of
symmetry information in preference to the above space-group names.
They are only intended as comments.
;
_olex2_refinement_description
;
1. Fixed Uiso
 At 1.2 times of:
  All C(H) groups
 At 1.5 times of:
  All C(H,H,H) groups
2. Restrained distances
 C10-C9 = O6-C9 = N2-C9 = C14-C15 = N3-C14 = O9-C14
 1.5 with sigma of 0.02
 O5-C6
 1.2 with sigma of 0.02
 C8-C7
 1.5 with sigma of 0.02
 O5-O4
 2.2 with sigma of 0.02
3. Restrained planarity
 O4, O5, C6, C7
 with sigma of 0.1
4. Uiso/Uaniso restraints and constraints
O4 \\sim O5 \\sim O6 \\sim N2 \\sim C6 \\sim C7 \\sim C8 \\sim C9 \\sim C10:
within 1.7A with sigma of 0.0004 and sigma for terminal atoms of 0.0008
All non-hydrogen atoms have similar U: within 1.7A with sigma of 0.004 and
sigma for terminal atoms of 0.008
Uanis(C1) \\sim Ueq, Uanis(C2) \\sim Ueq, Uanis(C3) \\sim Ueq, Uanis(C4) \\sim
Ueq, Uanis(C5) \\sim Ueq, Uanis(C6) \\sim Ueq, Uanis(C7) \\sim Ueq, Uanis(C8)
\\sim Ueq, Uanis(C9) \\sim Ueq, Uanis(C10) \\sim Ueq, Uanis(C11) \\sim Ueq,
Uanis(C12) \\sim Ueq, Uanis(C13) \\sim Ueq, Uanis(C14) \\sim Ueq, Uanis(C15)
\\sim Ueq, Uanis(C16) \\sim Ueq, Uanis(C17) \\sim Ueq, Uanis(C18) \\sim Ueq,
Uanis(C19) \\sim Ueq, Uanis(C20) \\sim Ueq, Uanis(O1) \\sim Ueq, Uanis(O1W)
\\sim Ueq, Uanis(O2) \\sim Ueq, Uanis(O2W) \\sim Ueq, Uanis(O3) \\sim Ueq,
Uanis(O3W) \\sim Ueq, Uanis(O4) \\sim Ueq, Uanis(O4W) \\sim Ueq, Uanis(O5)
\\sim Ueq, Uanis(O5W) \\sim Ueq, Uanis(O6) \\sim Ueq, Uanis(O8) \\sim Ueq,
Uanis(O9) \\sim Ueq, Uanis(O10) \\sim Ueq, Uanis(O11) \\sim Ueq, Uanis(O12)
\\sim Ueq, Uanis(O13) \\sim Ueq, Uanis(O14) \\sim Ueq, Uanis(O15) \\sim Ueq,
Uanis(O16) \\sim Ueq, Uanis(O17) \\sim Ueq, Uanis(O22) \\sim Ueq, Uanis(O23)
\\sim Ueq, Uanis(O24) \\sim Ueq, Uanis(O25) \\sim Ueq, Uanis(O18) \\sim Ueq,
Uanis(O19) \\sim Ueq, Uanis(O20) \\sim Ueq, Uanis(O21) \\sim Ueq: with sigma of
0.01 and sigma for terminal atoms of 0.02
5. Others
 Fixed Sof: O19(0.5) O20(0.5) O21(0.5)
6.a Ternary CH refined with riding coordinates:
 C2(H2), C7(H7), C12(H12), C17(H17)
6.b Idealised Me refined as rotating group:
 C3(H3A,H3B,H3C), C5(H5A,H5B,H5C), C8(H8A,H8B,H8C), C10(H10A,H10B,H10C),
 C13(H13A,H13B,H13C), C15(H15A,H15B,H15C), C18(H18A,H18B,H18C), C20(H20A,H20B,
 H20C)
;
_platon_squeeze_void_probe_radius 1.20
_olex2_submission_special_instructions 'No special instructions were received'

loop_
_space_group_symop_operation_xyz
'x, y, z'
'-x+1/2, -y+1/2, z+1/2'
'-y, x+1/2, z+1/4'
'y+1/2, -x, z+3/4'
'-x+1/2, y, -z+3/4'
'x, -y+1/2, -z+1/4'
'y+1/2, x+1/2, -z+1/2'
'-y, -x, -z'
'x+1/2, y+1/2, z+1/2'
'-x+1, -y+1, z+1'
'-y+1/2, x+1, z+3/4'
'y+1, -x+1/2, z+5/4'
'-x+1, y+1/2, -z+5/4'
'x+1/2, -y+1, -z+3/4'
'y+1, x+1, -z+1'
'-y+1/2, -x+1/2, -z+1/2'

loop_
_atom_site_label
_atom_site_type_symbol
_atom_site_fract_x
_atom_site_fract_y
_atom_site_fract_z
_atom_site_U_iso_or_equiv
_atom_site_adp_type
_atom_site_occupancy
_atom_site_site_symmetry_order
_atom_site_calc_flag
_atom_site_refinement_flags_posn
_atom_site_refinement_flags_adp
_atom_site_refinement_flags_occupancy
_atom_site_disorder_assembly
_atom_site_disorder_group
Y1 Y 0.54284(3) 0.54416(3) 0.06032(4) 0.0454(3) Uani 1 1 d . U . . .
Y2 Y 0.55795(3) 0.64440(3) 0.00799(4) 0.0481(3) Uani 1 1 d . U . . .
Y3 Y 0.55089(4) 0.46416(3) 0.13951(4) 0.0521(3) Uani 1 1 d . U . . .
Y4 Y 0.77257(4) 0.77257(4) 0.000000 0.0869(8) Uani 1 2 d S TU P . .
O1 O 0.4687(3) 0.6085(3) 0.1223(3) 0.058(2) Uani 1 1 d . U . . .
O1W O 0.5951(3) 0.6852(3) 0.0617(3) 0.053(2) Uani 1 1 d . U . . .
O2 O 0.5236(3) 0.6154(3) 0.0773(3) 0.058(2) Uani 1 1 d . U . . .
O2W O 0.5857(4) 0.5043(3) 0.1953(4) 0.071(3) Uani 1 1 d . U . . .
O3 O 0.5049(3) 0.6929(3) 0.0242(4) 0.065(2) Uani 1 1 d . U . . .
O3W O 0.8036(4) 0.7031(4) -0.0131(4) 0.080(3) Uani 1 1 d . U . . .
O4 O 0.4581(5) 0.4662(6) 0.3124(6) 0.123(2) Uani 1 1 d D U . . .
O4W O 0.7851(6) 0.8401(6) 0.0343(6) 0.134(7) Uani 1 1 d . U . . .
O5 O 0.5240(5) 0.4382(5) 0.3186(6) 0.124(2) Uani 1 1 d D U . . .
O5W O 0.7609(7) 0.8207(6) -0.0576(6) 0.133(6) Uani 1 1 d . U . . .
O6 O 0.5363(6) 0.4328(5) 0.2026(6) 0.122(2) Uani 1 1 d D U . . .
O8 O 0.6583(3) 0.5233(3) 0.0553(4) 0.059(2) Uani 1 1 d . U . . .
O9 O 0.6127(3) 0.4284(3) 0.1354(4) 0.068(2) Uani 1 1 d D U . . .
O10 O 0.7282(3) 0.7401(3) -0.0469(3) 0.061(2) Uani 1 1 d . U . . .
O11 O 0.7307(3) 0.6677(3) -0.0475(4) 0.064(2) Uani 1 1 d . U . . .
O12 O 0.6034(3) 0.6904(3) -0.0260(3) 0.0533(19) Uani 1 1 d . U . . .
O13 O 0.5181(2) 0.5793(2) -0.0012(3) 0.047(2) Uani 1 1 d . U . . .
O14 O 0.5989(3) 0.5922(3) 0.0418(3) 0.048(2) Uani 1 1 d . U . . .
O15 O 0.6015(3) 0.5141(3) 0.0987(3) 0.055(2) Uani 1 1 d . U . . .
O16 O 0.4752(3) 0.4658(2) 0.1326(3) 0.046(2) Uani 1 1 d . U . . .
O17 O 0.5312(3) 0.4700(2) 0.0663(3) 0.046(2) Uani 1 1 d . U . . .
N1 N 0.4614(4) 0.6962(4) 0.0812(5) 0.064(2) Uani 1 1 d . U . . .
N2 N 0.5188(7) 0.3878(7) 0.2612(7) 0.122(2) Uani 1 1 d D U . . .
N3 N 0.6823(4) 0.4525(4) 0.1170(5) 0.070(2) Uani 1 1 d D U . . .
N4 N 0.6434(4) 0.7368(4) -0.0647(4) 0.060(2) Uani 1 1 d . U . . .
C1 C 0.4952(5) 0.6308(4) 0.1049(5) 0.057(2) Uani 1 1 d . U . . .
C2 C 0.4924(5) 0.6788(4) 0.1092(5) 0.062(2) Uani 1 1 d . U . . .
H2 H 0.520681 0.691209 0.102260 0.074 Uiso 1 1 calc R . . . .
C3 C 0.4816(6) 0.6902(5) 0.1534(6) 0.074(4) Uani 1 1 d . U . . .
H3A H 0.490402 0.719403 0.158997 0.111 Uiso 1 1 calc GR . . . .
H3B H 0.496266 0.671051 0.172472 0.111 Uiso 1 1 calc GR . . . .
H3C H 0.450972 0.687727 0.157546 0.111 Uiso 1 1 calc GR . . . .
C4 C 0.4697(5) 0.7020(5) 0.0381(6) 0.064(2) Uani 1 1 d . U . . .
C5 C 0.4361(5) 0.7228(5) 0.0121(6) 0.070(4) Uani 1 1 d . U . . .
H5A H 0.446164 0.750569 0.002830 0.105 Uiso 1 1 calc GR . . . .
H5B H 0.410380 0.726321 0.028680 0.105 Uiso 1 1 calc GR . . . .
H5C H 0.430015 0.705097 -0.012132 0.105 Uiso 1 1 calc GR . . . .
C6 C 0.4880(8) 0.4405(8) 0.3025(8) 0.123(2) Uani 1 1 d D U . . .
C7 C 0.4795(9) 0.4115(8) 0.2668(9) 0.123(2) Uani 1 1 d D U . . .
H7 H 0.470623 0.426845 0.241026 0.147 Uiso 1 1 calc R . . . .
C8 C 0.4495(9) 0.3753(8) 0.2782(9) 0.123(2) Uani 1 1 d D U . . .
H8A H 0.463768 0.355885 0.297374 0.184 Uiso 1 1 calc GR . . . .
H8B H 0.441310 0.359970 0.252991 0.184 Uiso 1 1 calc GR . . . .
H8C H 0.424179 0.386845 0.291617 0.184 Uiso 1 1 calc GR . . . .
C9 C 0.5499(8) 0.3984(8) 0.2291(8) 0.122(2) Uani 1 1 d D U . . .
C10 C 0.5902(8) 0.3743(8) 0.2163(9) 0.122(2) Uani 1 1 d D U . . .
H10A H 0.587464 0.344510 0.224198 0.184 Uiso 1 1 calc GR . . . .
H10B H 0.614711 0.386690 0.230306 0.184 Uiso 1 1 calc GR . . . .
H10C H 0.593938 0.376385 0.186104 0.184 Uiso 1 1 calc GR . . . .
C11 C 0.6418(5) 0.5123(5) 0.0915(5) 0.059(2) Uani 1 1 d . U . . .
C12 C 0.6715(5) 0.4979(5) 0.1271(6) 0.066(2) Uani 1 1 d . U . . .
H12 H 0.656647 0.499605 0.154454 0.079 Uiso 1 1 calc R . . . .
C13 C 0.7118(5) 0.5234(5) 0.1281(6) 0.072(4) Uani 1 1 d . U . . .
H13A H 0.728645 0.515154 0.152348 0.108 Uiso 1 1 calc GR . . . .
H13B H 0.704863 0.553572 0.129964 0.108 Uiso 1 1 calc GR . . . .
H13C H 0.728056 0.518170 0.102708 0.108 Uiso 1 1 calc GR . . . .
C14 C 0.6538(5) 0.4177(5) 0.1222(6) 0.071(2) Uani 1 1 d D U . A 1
C15 C 0.6672(6) 0.3730(5) 0.1142(7) 0.088(4) Uani 1 1 d D U . . .
H15A H 0.644819 0.358163 0.098987 0.132 Uiso 1 1 calc GR . . A .
H15B H 0.672414 0.358661 0.140669 0.132 Uiso 1 1 calc GR . . A .
H15C H 0.693193 0.372927 0.097547 0.132 Uiso 1 1 calc GR . . A .
C16 C 0.7131(5) 0.7024(5) -0.0564(5) 0.060(2) Uani 1 1 d . U . . .
C17 C 0.6714(5) 0.7039(5) -0.0819(5) 0.062(2) Uani 1 1 d . U . . .
H17 H 0.656920 0.675963 -0.079290 0.074 Uiso 1 1 calc R . . . .
C18 C 0.6804(5) 0.7122(5) -0.1277(5) 0.065(3) Uani 1 1 d . U . . .
H18A H 0.687426 0.742141 -0.131657 0.098 Uiso 1 1 calc GR . . . .
H18B H 0.655346 0.705147 -0.144188 0.098 Uiso 1 1 calc GR . . . .
H18C H 0.704274 0.694711 -0.136742 0.098 Uiso 1 1 calc GR . . . .
C19 C 0.6108(5) 0.7278(5) -0.0375(5) 0.058(2) Uani 1 1 d . U . . .
C20 C 0.5846(5) 0.7628(5) -0.0236(6) 0.066(3) Uani 1 1 d . U . . .
H20A H 0.556094 0.759799 -0.035027 0.099 Uiso 1 1 calc GR . . . .
H20B H 0.596968 0.789559 -0.033086 0.099 Uiso 1 1 calc GR . . . .
H20C H 0.583197 0.762761 0.006867 0.099 Uiso 1 1 calc GR . . . .
Cl2 Cl 0.61103(17) 0.62249(16) 0.16641(16) 0.0883(14) Uani 1 1 d . U . . .
O22 O 0.5959(6) 0.6644(5) 0.1529(5) 0.111(4) Uani 1 1 d . U . . .
O23 O 0.6316(4) 0.6075(5) 0.1283(4) 0.095(3) Uani 1 1 d . U . . .
O24 O 0.5716(5) 0.6042(5) 0.1759(4) 0.100(4) Uani 1 1 d . U . . .
O25 O 0.6401(6) 0.6337(6) 0.1987(5) 0.120(4) Uani 1 1 d . U . . .
Cl1 Cl 0.60308(10) 0.39692(10) 0.000000 0.0615(12) Uani 1 2 d S TU P . .
O18 O 0.6362(3) 0.3638(3) 0.000000 0.070(3) Uani 1 2 d S TU P . .
O19 O 0.6155(7) 0.4349(7) -0.0228(9) 0.067(3) Uani 0.5 1 d . U . . .
O20 O 0.6051(7) 0.4198(7) 0.0418(8) 0.068(3) Uani 0.5 1 d . U . . .
O21 O 0.5643(6) 0.3795(7) -0.0132(9) 0.067(3) Uani 0.5 1 d . U . . .

loop_
_atom_site_aniso_label
_atom_site_aniso_U_11
_atom_site_aniso_U_22
_atom_site_aniso_U_33
_atom_site_aniso_U_23
_atom_site_aniso_U_13
_atom_site_aniso_U_12
Y1 0.0368(5) 0.0327(5) 0.0666(7) -0.0008(5) 0.0003(5) -0.0059(4)
Y2 0.0401(5) 0.0334(5) 0.0710(8) -0.0006(5) 0.0029(5) -0.0057(4)
Y3 0.0491(6) 0.0393(5) 0.0679(8) 0.0021(5) -0.0065(6) -0.0065(4)
Y4 0.0864(10) 0.0864(10) 0.0878(17) -0.0312(11) 0.0312(11) -0.0505(12)
O1 0.059(4) 0.044(4) 0.071(5) -0.002(4) 0.011(4) -0.005(3)
O1W 0.045(5) 0.043(5) 0.072(6) -0.008(5) 0.008(5) 0.002(4)
O2 0.058(4) 0.041(4) 0.075(5) 0.000(4) 0.009(4) -0.007(3)
O2W 0.082(7) 0.059(6) 0.071(7) -0.004(5) -0.010(6) -0.020(5)
O3 0.059(4) 0.049(4) 0.085(5) -0.003(4) 0.011(4) 0.003(4)
O3W 0.061(6) 0.108(9) 0.072(8) -0.012(7) 0.014(6) -0.016(6)
O4 0.132(4) 0.114(4) 0.124(4) 0.010(3) -0.006(4) -0.016(3)
O4W 0.144(14) 0.132(13) 0.126(13) -0.041(11) 0.016(11) -0.050(11)
O5 0.132(4) 0.114(4) 0.125(4) 0.010(3) -0.006(4) -0.016(3)
O5W 0.184(16) 0.117(12) 0.097(11) 0.016(9) 0.030(11) -0.044(11)
O6 0.130(4) 0.113(4) 0.124(4) 0.010(3) -0.006(3) -0.016(3)
O8 0.050(4) 0.050(4) 0.078(5) 0.003(4) -0.002(4) -0.005(3)
O9 0.057(4) 0.064(4) 0.084(5) 0.003(4) -0.004(4) 0.002(4)
O10 0.067(4) 0.052(4) 0.065(5) -0.010(4) 0.004(4) -0.016(4)
O11 0.059(5) 0.056(5) 0.076(6) -0.002(5) 0.006(5) -0.008(4)
O12 0.049(4) 0.046(4) 0.065(5) 0.000(4) 0.009(4) -0.009(3)
O13 0.043(4) 0.031(4) 0.068(6) 0.001(4) 0.004(4) -0.010(3)
O14 0.040(4) 0.048(5) 0.056(5) 0.003(4) -0.001(4) -0.006(3)
O15 0.048(4) 0.049(4) 0.070(5) 0.001(4) -0.004(4) -0.005(3)
O16 0.054(4) 0.033(4) 0.050(5) 0.002(4) -0.008(4) -0.011(3)
O17 0.045(4) 0.033(4) 0.059(5) 0.003(4) -0.008(4) -0.010(3)
N1 0.065(4) 0.046(4) 0.081(5) -0.003(4) 0.011(4) 0.000(4)
N2 0.131(4) 0.113(4) 0.124(4) 0.010(3) -0.006(3) -0.016(3)
N3 0.059(4) 0.064(4) 0.087(5) 0.002(4) -0.007(4) 0.000(4)
N4 0.057(4) 0.052(4) 0.070(5) 0.000(4) 0.011(4) -0.009(3)
C1 0.059(4) 0.041(4) 0.072(4) -0.003(3) 0.010(4) -0.005(3)
C2 0.068(4) 0.043(4) 0.075(4) -0.005(4) 0.010(4) -0.002(4)
C3 0.095(8) 0.048(6) 0.079(8) -0.003(6) 0.017(7) 0.004(6)
C4 0.061(4) 0.048(4) 0.083(5) -0.001(4) 0.010(4) 0.002(4)
C5 0.065(7) 0.051(6) 0.095(9) 0.000(6) 0.009(7) 0.003(6)
C6 0.131(4) 0.114(4) 0.124(4) 0.010(3) -0.006(3) -0.016(3)
C7 0.131(4) 0.113(4) 0.124(4) 0.010(3) -0.006(3) -0.016(3)
C8 0.131(4) 0.113(4) 0.124(4) 0.010(3) -0.006(4) -0.017(3)
C9 0.131(4) 0.113(4) 0.124(4) 0.010(3) -0.006(3) -0.016(3)
C10 0.131(4) 0.113(4) 0.124(4) 0.010(3) -0.006(4) -0.016(3)
C11 0.052(4) 0.051(4) 0.074(4) -0.001(4) -0.005(4) -0.004(3)
C12 0.056(4) 0.060(4) 0.081(5) 0.001(4) -0.006(4) -0.001(4)
C13 0.068(7) 0.071(7) 0.078(8) 0.005(7) -0.010(7) -0.008(6)
C14 0.062(4) 0.065(4) 0.088(5) 0.004(4) -0.004(4) 0.001(4)
C15 0.084(8) 0.071(8) 0.110(9) 0.001(8) -0.003(8) -0.002(7)
C16 0.063(4) 0.052(4) 0.066(4) -0.008(4) 0.008(4) -0.013(4)
C17 0.062(4) 0.055(4) 0.069(4) -0.004(4) 0.010(4) -0.008(4)
C18 0.069(7) 0.065(7) 0.062(8) 0.012(6) 0.007(6) -0.009(6)
C19 0.056(4) 0.050(4) 0.067(5) -0.001(4) 0.011(4) -0.006(4)
C20 0.063(7) 0.051(6) 0.085(8) 0.000(6) 0.009(7) -0.001(6)
Cl2 0.099(3) 0.083(3) 0.082(3) -0.018(2) -0.002(2) -0.043(2)
O22 0.123(8) 0.110(8) 0.099(8) -0.016(7) 0.013(7) -0.015(7)
O23 0.105(7) 0.099(7) 0.080(7) -0.020(6) 0.008(6) -0.029(6)
O24 0.112(7) 0.104(7) 0.084(7) -0.026(6) 0.010(6) -0.054(6)
O25 0.126(8) 0.126(8) 0.109(8) -0.024(7) -0.005(7) -0.061(7)
Cl1 0.0469(12) 0.0469(12) 0.091(3) 0.0008(17) 0.0008(17) 0.0038(16)
O18 0.057(4) 0.057(4) 0.096(8) -0.004(5) -0.004(5) 0.002(5)
O19 0.055(5) 0.054(5) 0.092(6) 0.008(5) 0.004(5) 0.004(5)
O20 0.057(5) 0.057(5) 0.090(6) -0.002(5) 0.001(5) 0.011(5)
O21 0.052(5) 0.054(5) 0.096(6) -0.002(5) -0.002(5) 0.002(5)

loop_
_atom_type_symbol
_atom_type_description
_atom_type_scat_dispersion_real
_atom_type_scat_dispersion_imag
_atom_type_scat_source
C C 0.0181 0.0091 'International Tables Vol C Tables 4.2.6.8 and 6.1.1.4'
H H 0.0000 0.0000 'International Tables Vol C Tables 4.2.6.8 and 6.1.1.4'
Cl Cl 0.3639 0.7018 'International Tables Vol C Tables 4.2.6.8 and 6.1.1.4'
N N 0.0311 0.0180 'International Tables Vol C Tables 4.2.6.8 and 6.1.1.4'
O O 0.0492 0.0322 'International Tables Vol C Tables 4.2.6.8 and 6.1.1.4'
Y Y -0.2670 2.0244 'International Tables Vol C Tables 4.2.6.8 and 6.1.1.4'

loop_
_geom_angle_atom_site_label_1
_geom_angle_atom_site_label_2
_geom_angle_atom_site_label_3
_geom_angle
_geom_angle_site_symmetry_1
_geom_angle_site_symmetry_3
_geom_angle_publ_flag
Y1 Y1 Y1 89.985(1) 15_444 10_554 ?
Y2 Y1 Y1 136.08(4) . 10_554 ?
Y2 Y1 Y1 62.81(3) . 15_444 ?
Y3 Y1 Y1 62.92(3) . 10_554 ?
Y3 Y1 Y1 134.38(4) . 15_444 ?
Y3 Y1 Y2 159.24(4) . . ?
O2 Y1 Y1 119.9(2) . 10_554 ?
O2 Y1 Y1 103.9(3) . 15_444 ?
O2 Y1 Y2 46.9(2) . . ?
O2 Y1 Y3 121.2(3) . . ?
O2 Y1 O13 70.7(3) . . ?
O2 Y1 O14 69.5(3) . . ?
O2 Y1 O15 116.6(3) . . ?
O2 Y1 O16 81.0(3) . 10_554 ?
O13 Y1 Y1 35.4(2) . 15_444 ?
O13 Y1 Y1 35.8(2) 15_444 15_444 ?
O13 Y1 Y1 96.08(17) . 10_554 ?
O13 Y1 Y1 95.14(17) 15_444 10_554 ?
O13 Y1 Y2 41.76(18) . . ?
O13 Y1 Y2 82.3(2) 15_444 . ?
O13 Y1 Y3 106.8(2) 15_444 . ?
O13 Y1 Y3 158.76(18) . . ?
O13 Y1 O2 129.2(3) 15_444 . ?
O13 Y1 O13 70.0(3) 15_444 . ?
O13 Y1 O14 75.1(3) . . ?
O13 Y1 O14 70.3(3) 15_444 . ?
O13 Y1 O15 148.3(3) . . ?
O13 Y1 O15 84.2(3) 15_444 . ?
O13 Y1 O16 147.4(3) 15_444 10_554 ?
O13 Y1 O16 141.0(3) . 10_554 ?
O13 Y1 O17 78.4(3) 15_444 . ?
O13 Y1 O17 118.4(3) 15_444 10_554 ?
O14 Y1 Y1 164.7(2) . 10_554 ?
O14 Y1 Y1 75.6(2) . 15_444 ?
O14 Y1 Y2 40.2(2) . . ?
O14 Y1 Y3 124.5(2) . . ?
O14 Y1 O15 79.0(3) . . ?
O14 Y1 O16 119.6(3) . 10_554 ?
O15 Y1 Y1 104.6(2) . 10_554 ?
O15 Y1 Y1 119.8(2) . 15_444 ?
O15 Y1 Y2 118.6(2) . . ?
O15 Y1 Y3 46.4(2) . . ?
O16 Y1 Y1 75.06(18) 10_554 10_554 ?
O16 Y1 Y1 164.58(19) 10_554 15_444 ?
O16 Y1 Y2 126.35(18) 10_554 . ?
O16 Y1 Y3 40.87(19) 10_554 . ?
O16 Y1 O15 68.9(3) 10_554 . ?
O17 Y1 Y1 35.28(19) 10_554 10_554 ?
O17 Y1 Y1 94.1(2) . 15_444 ?
O17 Y1 Y1 95.1(2) 10_554 15_444 ?
O17 Y1 Y1 35.5(2) . 10_554 ?
O17 Y1 Y2 109.3(2) 10_554 . ?
O17 Y1 Y2 157.0(2) . . ?
O17 Y1 Y3 42.4(2) . . ?
O17 Y1 Y3 83.1(2) 10_554 . ?
O17 Y1 O2 84.8(3) 10_554 . ?
O17 Y1 O2 150.2(3) . . ?
O17 Y1 O13 80.5(3) 10_554 . ?
O17 Y1 O13 118.2(3) . . ?
O17 Y1 O14 149.1(3) 10_554 . ?
O17 Y1 O14 139.0(3) . . ?
O17 Y1 O15 72.0(3) . . ?
O17 Y1 O15 129.4(3) 10_554 . ?
O17 Y1 O16 70.5(3) 10_554 10_554 ?
O17 Y1 O16 76.0(3) . 10_554 ?
O17 Y1 O17 70.0(3) . 10_554 ?
Y1 Y2 Y1 61.85(4) . 15_444 ?
Y1 Y2 Y2 62.63(3) . 15_444 ?
Y2 Y2 Y1 55.19(3) 15_444 15_444 ?
O1W Y2 Y1 151.5(2) . 15_444 ?
O1W Y2 Y1 101.3(2) . . ?
O1W Y2 Y2 97.2(2) . 15_444 ?
O1W Y2 O2 77.6(3) . . ?
O2 Y2 Y1 98.2(2) . 15_444 ?
O2 Y2 Y1 41.4(2) . . ?
O2 Y2 Y2 99.0(2) . 15_444 ?
O3 Y2 Y1 125.8(3) . 15_444 ?
O3 Y2 Y1 112.1(3) . . ?
O3 Y2 Y2 174.1(3) . 15_444 ?
O3 Y2 O1W 80.9(3) . . ?
O3 Y2 O2 75.1(4) . . ?
O3 Y2 O8 74.6(4) . 15_444 ?
O3 Y2 O13 102.2(3) . . ?
O3 Y2 O14 149.8(4) . 15_444 ?
O3 Y2 O14 138.7(4) . . ?
O8 Y2 Y1 120.3(2) 15_444 . ?
O8 Y2 Y1 67.4(2) 15_444 15_444 ?
O8 Y2 Y2 110.1(3) 15_444 15_444 ?
O8 Y2 O1W 137.1(3) 15_444 . ?
O8 Y2 O2 127.0(3) 15_444 . ?
O8 Y2 O13 79.2(3) 15_444 . ?
O8 Y2 O14 141.6(3) 15_444 . ?
O8 Y2 O14 75.3(3) 15_444 15_444 ?
O12 Y2 Y1 108.6(3) . 15_444 ?
O12 Y2 Y1 148.2(3) . . ?
O12 Y2 Y2 86.7(2) . 15_444 ?
O12 Y2 O1W 72.8(4) . . ?
O12 Y2 O2 150.4(3) . . ?
O12 Y2 O3 98.0(4) . . ?
O12 Y2 O8 76.4(3) . 15_444 ?
O12 Y2 O13 142.7(3) . . ?
O12 Y2 O14 77.5(3) . 15_444 ?
O12 Y2 O14 108.4(3) . . ?
O13 Y2 Y1 41.1(2) . . ?
O13 Y2 Y1 34.9(2) . 15_444 ?
O13 Y2 Y2 75.7(2) . 15_444 ?
O13 Y2 O1W 141.1(3) . . ?
O13 Y2 O2 66.2(3) . . ?
O14 Y2 Y1 75.3(2) . 15_444 ?
O14 Y2 Y1 41.1(2) . . ?
O14 Y2 Y1 35.62(19) 15_444 15_444 ?
O14 Y2 Y1 81.1(2) 15_444 . ?
O14 Y2 Y2 34.8(2) 15_444 15_444 ?
O14 Y2 Y2 35.6(2) . 15_444 ?
O14 Y2 O1W 77.4(3) . . ?
O14 Y2 O1W 124.5(3) 15_444 . ?
O14 Y2 O2 122.5(3) 15_444 . ?
O14 Y2 O2 66.1(3) . . ?
O14 Y2 O13 75.4(3) . . ?
O14 Y2 O13 69.3(3) 15_444 . ?
O14 Y2 O14 69.0(4) . 15_444 ?
Y1 Y3 Y1 62.18(4) . 10_554 ?
Y1 Y3 Y3 54.56(3) 10_554 10_554 ?
Y1 Y3 Y3 62.45(3) . 10_554 ?
O1 Y3 Y1 118.9(3) 10_554 . ?
O1 Y3 Y1 66.3(2) 10_554 10_554 ?
O1 Y3 Y3 109.5(2) 10_554 10_554 ?
O1 Y3 O2W 139.9(4) 10_554 . ?
O1 Y3 O15 127.7(3) 10_554 . ?
O1 Y3 O17 77.8(3) 10_554 . ?
O2W Y3 Y1 148.0(3) . 10_554 ?
O2W Y3 Y1 100.7(3) . . ?
O2W Y3 Y3 93.9(3) . 10_554 ?
O2W Y3 O15 77.3(3) . . ?
O6 Y3 Y1 155.7(5) . . ?
O6 Y3 Y1 113.1(5) . 10_554 ?
O6 Y3 Y3 94.8(5) . 10_554 ?
O6 Y3 O1 75.2(5) . 10_554 ?
O6 Y3 O2W 70.7(5) . . ?
O6 Y3 O15 145.9(5) . . ?
O6 Y3 O16 114.5(5) . 10_554 ?
O6 Y3 O16 83.8(5) . . ?
O6 Y3 O17 146.2(5) . . ?
O9 Y3 Y1 111.7(3) . . ?
O9 Y3 Y1 125.6(3) . 10_554 ?
O9 Y3 Y3 173.9(3) . 10_554 ?
O9 Y3 O1 74.7(4) . 10_554 ?
O9 Y3 O2W 85.1(4) . . ?
O9 Y3 O6 90.6(6) . . ?
O9 Y3 O15 75.0(4) . . ?
O9 Y3 O16 139.5(3) . 10_554 ?
O9 Y3 O16 149.9(3) . . ?
O9 Y3 O17 101.6(4) . . ?
O15 Y3 Y1 100.2(2) . 10_554 ?
O15 Y3 Y1 42.3(2) . . ?
O15 Y3 Y3 98.8(2) . 10_554 ?
O16 Y3 Y1 74.8(2) 10_554 10_554 ?
O16 Y3 Y1 81.3(2) . . ?
O16 Y3 Y1 35.7(2) . 10_554 ?
O16 Y3 Y1 41.7(2) 10_554 . ?
O16 Y3 Y3 34.32(18) . 10_554 ?
O16 Y3 Y3 34.79(19) 10_554 10_554 ?
O16 Y3 O1 140.2(3) 10_554 10_554 ?
O16 Y3 O1 75.3(3) . 10_554 ?
O16 Y3 O2W 75.1(4) 10_554 . ?
O16 Y3 O2W 120.2(4) . . ?
O16 Y3 O15 123.5(3) . . ?
O16 Y3 O15 66.4(3) 10_554 . ?
O16 Y3 O16 68.0(3) 10_554 . ?
O16 Y3 O17 75.5(3) 10_554 . ?
O16 Y3 O17 69.8(3) . . ?
O17 Y3 Y1 35.5(2) . 10_554 ?
O17 Y3 Y1 41.06(18) . . ?
O17 Y3 Y3 75.4(2) . 10_554 ?
O17 Y3 O2W 141.1(3) . . ?
O17 Y3 O15 67.9(3) . . ?
O3W Y4 O3W 138.8(5) 15_444 . ?
O4W Y4 O3W 143.2(6) . . ?
O4W Y4 O3W 143.2(6) 15_444 15_444 ?
O4W Y4 O3W 73.5(6) . 15_444 ?
O4W Y4 O3W 73.5(6) 15_444 . ?
O4W Y4 O4W 85.4(9) 15_444 . ?
O5W Y4 O3W 119.6(6) 15_444 15_444 ?
O5W Y4 O3W 119.6(6) . . ?
O5W Y4 O3W 75.1(6) 15_444 . ?
O5W Y4 O3W 75.1(6) . 15_444 ?
O5W Y4 O4W 71.7(7) 15_444 . ?
O5W Y4 O4W 79.7(7) 15_444 15_444 ?
O5W Y4 O4W 79.7(7) . . ?
O5W Y4 O4W 71.7(7) . 15_444 ?
O5W Y4 O5W 140.8(9) 15_444 . ?
O10 Y4 O3W 74.4(4) . . ?
O10 Y4 O3W 75.2(4) 15_444 . ?
O10 Y4 O3W 75.2(4) . 15_444 ?
O10 Y4 O3W 74.4(4) 15_444 15_444 ?
O10 Y4 O4W 108.0(5) 15_444 . ?
O10 Y4 O4W 108.0(5) . 15_444 ?
O10 Y4 O4W 141.9(6) . . ?
O10 Y4 O4W 141.9(6) 15_444 15_444 ?
O10 Y4 O5W 71.7(5) 15_444 15_444 ?
O10 Y4 O5W 144.6(6) 15_444 . ?
O10 Y4 O5W 71.7(5) . . ?
O10 Y4 O5W 144.6(6) . 15_444 ?
O10 Y4 O10 83.5(5) 15_444 . ?
C1 O1 Y3 144.6(9) . 10_554 ?
Y1 O2 Y2 91.7(3) . . ?
C1 O2 Y1 130.9(8) . . ?
C1 O2 Y2 134.7(9) . . ?
C4 O3 Y2 152.2(10) . . ?
C9 O6 Y3 141.5(16) . . ?
C11 O8 Y2 144.0(9) . 15_444 ?
C14 O9 Y3 159.3(10) . . ?
C16 O10 Y4 140.8(11) . . ?
C19 O12 Y2 147.3(10) . . ?
Y1 O13 Y1 108.8(3) 15_444 . ?
Y1 O13 Y2 109.2(3) 15_444 . ?
Y1 O13 Y2 97.1(3) . . ?
Y1 O14 Y2 108.7(3) . 15_444 ?
Y2 O14 Y1 98.7(3) . . ?
Y2 O14 Y2 109.6(4) . 15_444 ?
Y1 O15 Y3 91.3(3) . . ?
C11 O15 Y1 132.8(10) . . ?
C11 O15 Y3 131.8(9) . . ?
Y3 O16 Y1 108.8(4) . 10_554 ?
Y3 O16 Y1 97.5(3) 10_554 10_554 ?
Y3 O16 Y3 110.9(3) 10_554 . ?
Y1 O17 Y1 109.2(3) . 10_554 ?
Y1 O17 Y3 108.2(4) 10_554 . ?
Y1 O17 Y3 96.6(3) . . ?
C4 N1 C2 122.1(14) . . ?
C7 N2 C9 123(2) . . ?
C14 N3 C12 124.2(13) . . ?
C19 N4 C17 122.7(12) . . ?
O1 C1 O2 123.1(12) . . ?
O1 C1 C2 119.4(13) . . ?
O2 C1 C2 116.9(12) . . ?
N1 C2 C1 111.3(13) . . ?
N1 C2 H2 108.6 . . ?
N1 C2 C3 110.0(14) . . ?
C1 C2 H2 108.6 . . ?
C3 C2 C1 109.6(13) . . ?
C3 C2 H2 108.6 . . ?
C2 C3 H3A 109.5 . . ?
C2 C3 H3B 109.5 . . ?
C2 C3 H3C 109.5 . . ?
H3A C3 H3B 109.5 . . ?
H3A C3 H3C 109.5 . . ?
H3B C3 H3C 109.5 . . ?
O3 C4 N1 119.4(16) . . ?
O3 C4 C5 122.4(17) . . ?
N1 C4 C5 118.0(14) . . ?
C4 C5 H5A 109.5 . . ?
C4 C5 H5B 109.5 . . ?
C4 C5 H5C 109.5 . . ?
H5A C5 H5B 109.5 . . ?
H5A C5 H5C 109.5 . . ?
H5B C5 H5C 109.5 . . ?
O4 C6 C7 117(2) . . ?
O5 C6 O4 127(3) . . ?
O5 C6 C7 116(3) . . ?
N2 C7 C6 105(2) . . ?
N2 C7 H7 112.8 . . ?
N2 C7 C8 100(2) . . ?
C6 C7 H7 112.8 . . ?
C6 C7 C8 113(2) . . ?
C8 C7 H7 112.8 . . ?
C7 C8 H8A 109.5 . . ?
C7 C8 H8B 109.5 . . ?
C7 C8 H8C 109.5 . . ?
H8A C8 H8B 109.5 . . ?
H8A C8 H8C 109.5 . . ?
H8B C8 H8C 109.5 . . ?
O6 C9 N2 113(2) . . ?
O6 C9 C10 117(2) . . ?
N2 C9 C10 129(2) . . ?
C9 C10 H10A 109.5 . . ?
C9 C10 H10B 109.5 . . ?
C9 C10 H10C 109.5 . . ?
H10A C10 H10B 109.5 . . ?
H10A C10 H10C 109.5 . . ?
H10B C10 H10C 109.5 . . ?
O8 C11 C12 119.1(13) . . ?
O15 C11 O8 122.3(14) . . ?
O15 C11 C12 118.6(15) . . ?
N3 C12 C11 104.9(13) . . ?
N3 C12 H12 110.4 . . ?
C11 C12 H12 110.4 . . ?
C13 C12 N3 108.8(13) . . ?
C13 C12 C11 111.8(14) . . ?
C13 C12 H12 110.4 . . ?
C12 C13 H13A 109.5 . . ?
C12 C13 H13B 109.5 . . ?
C12 C13 H13C 109.5 . . ?
H13A C13 H13B 109.5 . . ?
H13A C13 H13C 109.5 . . ?
H13B C13 H13C 109.5 . . ?
O9 C14 N3 115.6(12) . . ?
O9 C14 C15 122.7(14) . . ?
N3 C14 C15 121.8(14) . . ?
C14 C15 H15A 109.5 . . ?
C14 C15 H15B 109.5 . . ?
C14 C15 H15C 109.5 . . ?
H15A C15 H15B 109.5 . . ?
H15A C15 H15C 109.5 . . ?
H15B C15 H15C 109.5 . . ?
O10 C16 C17 113.6(13) . . ?
O11 C16 O10 124.9(15) . . ?
O11 C16 C17 121.5(13) . . ?
N4 C17 C16 109.7(13) . . ?
N4 C17 H17 108.5 . . ?
N4 C17 C18 110.7(14) . . ?
C16 C17 H17 108.5 . . ?
C18 C17 C16 110.9(13) . . ?
C18 C17 H17 108.5 . . ?
C17 C18 H18A 109.5 . . ?
C17 C18 H18B 109.5 . . ?
C17 C18 H18C 109.5 . . ?
H18A C18 H18B 109.5 . . ?
H18A C18 H18C 109.5 . . ?
H18B C18 H18C 109.5 . . ?
O12 C19 N4 121.2(13) . . ?
O12 C19 C20 121.2(14) . . ?
N4 C19 C20 117.6(13) . . ?
C19 C20 H20A 109.5 . . ?
C19 C20 H20B 109.5 . . ?
C19 C20 H20C 109.5 . . ?
H20A C20 H20B 109.5 . . ?
H20A C20 H20C 109.5 . . ?
H20B C20 H20C 109.5 . . ?
O23 Cl2 O22 100.8(10) . . ?
O24 Cl2 O22 98.4(11) . . ?
O24 Cl2 O23 116.3(8) . . ?
O24 Cl2 O25 120.9(10) . . ?
O25 Cl2 O22 101.4(11) . . ?
O25 Cl2 O23 113.6(10) . . ?
O18 Cl1 O20 107.8(8) . . ?
O18 Cl1 O20 107.8(8) . 8_665 ?
O19 Cl1 O18 113.1(8) 8_665 . ?
O19 Cl1 O18 113.1(8) . . ?
O19 Cl1 O19 133.8(17) 8_665 . ?
O19 Cl1 O20 92.3(13) 8_665 8_665 ?
O19 Cl1 O20 73.8(13) . 8_665 ?
O19 Cl1 O20 73.8(13) 8_665 . ?
O19 Cl1 O20 92.3(13) . . ?
O20 Cl1 O20 144.5(16) . 8_665 ?
O21 Cl1 O18 109.8(9) 8_665 . ?
O21 Cl1 O18 109.8(9) . . ?
O21 Cl1 O19 47.9(13) 8_665 . ?
O21 Cl1 O19 113.8(12) 8_665 8_665 ?
O21 Cl1 O19 47.9(13) . 8_665 ?
O21 Cl1 O19 113.8(12) . . ?
O21 Cl1 O20 46.1(13) 8_665 . ?
O21 Cl1 O20 119.1(13) . . ?
O21 Cl1 O20 46.1(13) . 8_665 ?
O21 Cl1 O20 119.1(12) 8_665 8_665 ?
O21 Cl1 O21 140.4(17) . 8_665 ?
Cl1 O19 O20 54.8(11) . 8_665 ?
O21 O19 Cl1 63.7(16) 8_665 . ?
O21 O19 O20 116(2) 8_665 8_665 ?
Cl1 O20 O19 51.4(11) . 8_665 ?
O21 O20 Cl1 61.5(17) 8_665 . ?
O21 O20 O19 107(2) 8_665 8_665 ?
O19 O21 Cl1 68.3(17) 8_665 . ?
O20 O21 Cl1 72.4(17) 8_665 . ?
O20 O21 O19 136(3) 8_665 8_665 ?

loop_
_geom_bond_atom_site_label_1
_geom_bond_atom_site_label_2
_geom_bond_distance
_geom_bond_site_symmetry_2
_geom_bond_publ_flag
Y1 Y1 3.8123(19) 10_554 ?
Y1 Y1 3.803(3) 15_444 ?
Y1 Y2 3.5475(15) . ?
Y1 Y3 3.5268(17) . ?
Y1 O2 2.349(9) . ?
Y1 O13 2.325(10) 15_444 ?
Y1 O13 2.352(10) . ?
Y1 O14 2.360(8) . ?
Y1 O15 2.374(10) . ?
Y1 O16 2.365(9) 10_554 ?
Y1 O17 2.332(8) . ?
Y1 O17 2.345(8) 10_554 ?
Y2 Y2 3.821(2) 15_444 ?
Y2 O1W 2.406(10) . ?
Y2 O2 2.590(10) . ?
Y2 O3 2.285(10) . ?
Y2 O8 2.306(11) 15_444 ?
Y2 O12 2.272(9) . ?
Y2 O13 2.381(7) . ?
Y2 O14 2.361(9) 15_444 ?
Y2 O14 2.315(9) . ?
Y3 Y3 3.857(2) 10_554 ?
Y3 O1 2.392(9) 10_554 ?
Y3 O2W 2.408(10) . ?
Y3 O6 2.259(17) . ?
Y3 O9 2.217(10) . ?
Y3 O15 2.553(9) . ?
Y3 O16 2.356(8) . ?
Y3 O16 2.327(8) 10_554 ?
Y3 O17 2.393(9) . ?
Y4 O3W 2.392(13) . ?
Y4 O3W 2.392(13) 15_444 ?
Y4 O4W 2.387(16) 15_444 ?
Y4 O4W 2.387(16) . ?
Y4 O5W 2.377(17) . ?
Y4 O5W 2.377(17) 15_444 ?
Y4 O10 2.255(10) . ?
Y4 O10 2.255(10) 15_444 ?
O1 C1 1.206(17) . ?
O2 C1 1.327(17) . ?
O3 C4 1.209(18) . ?
O4 C6 1.26(3) . ?
O5 C6 1.23(2) . ?
O6 C9 1.42(2) . ?
O8 C11 1.297(19) . ?
O9 C14 1.379(16) . ?
O10 C16 1.295(16) . ?
O11 C16 1.236(18) . ?
O12 C19 1.237(17) . ?
O15 C11 1.267(17) . ?
N1 C2 1.41(2) . ?
N1 C4 1.39(2) . ?
N2 C7 1.43(3) . ?
N2 C9 1.44(2) . ?
N3 C12 1.48(2) . ?
N3 C14 1.404(17) . ?
N4 C17 1.444(19) . ?
N4 C19 1.354(19) . ?
C1 C2 1.497(18) . ?
C2 H2 0.9800 . ?
C2 C3 1.48(2) . ?
C3 H3A 0.9600 . ?
C3 H3B 0.9600 . ?
C3 H3C 0.9600 . ?
C4 C5 1.47(2) . ?
C5 H5A 0.9600 . ?
C5 H5B 0.9600 . ?
C5 H5C 0.9600 . ?
C6 C7 1.47(4) . ?
C7 H7 0.9800 . ?
C7 C8 1.50(2) . ?
C8 H8A 0.9600 . ?
C8 H8B 0.9600 . ?
C8 H8C 0.9600 . ?
C9 C10 1.51(2) . ?
C10 H10A 0.9600 . ?
C10 H10B 0.9600 . ?
C10 H10C 0.9600 . ?
C11 C12 1.52(2) . ?
C12 H12 0.9800 . ?
C12 C13 1.48(2) . ?
C13 H13A 0.9600 . ?
C13 H13B 0.9600 . ?
C13 H13C 0.9600 . ?
C14 C15 1.469(18) . ?
C15 H15A 0.9600 . ?
C15 H15B 0.9600 . ?
C15 H15C 0.9600 . ?
C16 C17 1.52(2) . ?
C17 H17 0.9800 . ?
C17 C18 1.49(2) . ?
C18 H18A 0.9600 . ?
C18 H18B 0.9600 . ?
C18 H18C 0.9600 . ?
C19 C20 1.42(2) . ?
C20 H20A 0.9600 . ?
C20 H20B 0.9600 . ?
C20 H20C 0.9600 . ?
Cl2 O22 1.445(18) . ?
Cl2 O23 1.437(14) . ?
Cl2 O24 1.380(13) . ?
Cl2 O25 1.404(16) . ?
Cl1 O18 1.451(14) . ?
Cl1 O19 1.43(2) . ?
Cl1 O19 1.43(2) 8_665 ?
Cl1 O20 1.50(2) . ?
Cl1 O20 1.50(2) 8_665 ?
Cl1 O21 1.38(2) . ?
Cl1 O21 1.38(2) 8_665 ?
O19 O20 1.76(3) 8_665 ?
O19 O21 1.14(3) 8_665 ?
O20 O21 1.13(3) 8_665 ?

loop_
_geom_torsion_atom_site_label_1
_geom_torsion_atom_site_label_2
_geom_torsion_atom_site_label_3
_geom_torsion_atom_site_label_4
_geom_torsion
_geom_torsion_site_symmetry_1
_geom_torsion_site_symmetry_2
_geom_torsion_site_symmetry_3
_geom_torsion_site_symmetry_4
_geom_torsion_publ_flag
Y1 O2 C1 O1 -12(2) . . . . ?
Y1 O2 C1 C2 177.2(10) . . . . ?
Y1 O15 C11 O8 -10(2) . . . . ?
Y1 O15 C11 C12 168.5(9) . . . . ?
Y2 O2 C1 O1 143.5(12) . . . . ?
Y2 O2 C1 C2 -27(2) . . . . ?
Y2 O3 C4 N1 66(3) . . . . ?
Y2 O3 C4 C5 -120(2) . . . . ?
Y2 O8 C11 O15 13(2) 15_444 . . . ?
Y2 O8 C11 C12 -164.8(11) 15_444 . . . ?
Y2 O12 C19 N4 -169.6(12) . . . . ?
Y2 O12 C19 C20 9(3) . . . . ?
Y3 O1 C1 O2 17(3) 10_554 . . . ?
Y3 O1 C1 C2 -172.5(12) 10_554 . . . ?
Y3 O6 C9 N2 -163.4(17) . . . . ?
Y3 O6 C9 C10 8(4) . . . . ?
Y3 O9 C14 N3 42(4) . . . . ?
Y3 O9 C14 C15 -138(2) . . . . ?
Y3 O15 C11 O8 141.1(11) . . . . ?
Y3 O15 C11 C12 -40.7(19) . . . . ?
Y4 O10 C16 O11 -24(3) . . . . ?
Y4 O10 C16 C17 158.5(11) . . . . ?
O1 C1 C2 N1 -80(2) . . . . ?
O1 C1 C2 C3 42(2) . . . . ?
O2 C1 C2 N1 91.1(17) . . . . ?
O2 C1 C2 C3 -147.1(15) . . . . ?
O4 C6 C7 N2 178(2) . . . . ?
O4 C6 C7 C8 -75(3) . . . . ?
O5 C6 C7 N2 0(3) . . . . ?
O5 C6 C7 C8 107(3) . . . . ?
O8 C11 C12 N3 -79.4(16) . . . . ?
O8 C11 C12 C13 38(2) . . . . ?
O10 C16 C17 N4 -42.0(18) . . . . ?
O10 C16 C17 C18 80.5(17) . . . . ?
O11 C16 C17 N4 140.2(15) . . . . ?
O11 C16 C17 C18 -97.2(17) . . . . ?
O15 C11 C12 N3 102.3(15) . . . . ?
O15 C11 C12 C13 -139.9(15) . . . . ?
C2 N1 C4 O3 -2(2) . . . . ?
C2 N1 C4 C5 -176.5(13) . . . . ?
C4 N1 C2 C1 -78.1(17) . . . . ?
C4 N1 C2 C3 160.2(13) . . . . ?
C7 N2 C9 O6 -3(4) . . . . ?
C7 N2 C9 C10 -173(3) . . . . ?
C9 N2 C7 C6 -100(3) . . . . ?
C9 N2 C7 C8 143(2) . . . . ?
C12 N3 C14 O9 4(3) . . . . ?
C12 N3 C14 C15 -176.1(18) . . . . ?
C14 N3 C12 C11 -74(2) . . . . ?
C14 N3 C12 C13 165.7(17) . . . . ?
C17 N4 C19 O12 0(3) . . . . ?
C17 N4 C19 C20 -178.5(15) . . . . ?
C19 N4 C17 C16 -98.0(17) . . . . ?
C19 N4 C17 C18 139.3(15) . . . . ?
O18 Cl1 O19 O20 102.8(9) . . . 8_665 ?
O18 Cl1 O19 O21 -96.3(15) . . . 8_665 ?
O18 Cl1 O20 O19 -109.6(9) . . . 8_665 ?
O18 Cl1 O20 O21 100.7(15) . . . 8_665 ?
O18 Cl1 O21 O19 103.7(14) . . . 8_665 ?
O18 Cl1 O21 O20 -96.0(14) . . . 8_665 ?
O19 Cl1 O19 O20 -77.2(9) 8_665 . . 8_665 ?
O19 Cl1 O19 O21 83.7(15) 8_665 . . 8_665 ?
O19 Cl1 O20 O19 135.2(16) . . . 8_665 ?
O19 Cl1 O20 O21 -14.5(17) . . . 8_665 ?
O19 Cl1 O20 O21 -149.7(17) 8_665 . . 8_665 ?
O19 Cl1 O21 O19 -128(2) . . . 8_665 ?
O19 Cl1 O21 O20 32.0(18) . . . 8_665 ?
O19 Cl1 O21 O20 160(2) 8_665 . . 8_665 ?
O20 Cl1 O19 O20 -146.8(15) . . . 8_665 ?
O20 Cl1 O19 O21 14.1(17) . . . 8_665 ?
O20 Cl1 O19 O21 160.9(18) 8_665 . . 8_665 ?
O20 Cl1 O20 O19 70.3(9) 8_665 . . 8_665 ?
O20 Cl1 O20 O21 -79.3(15) 8_665 . . 8_665 ?
O20 Cl1 O21 O19 -21(2) . . . 8_665 ?
O20 Cl1 O21 O19 -160(2) 8_665 . . 8_665 ?
O20 Cl1 O21 O20 139(2) . . . 8_665 ?
O21 Cl1 O19 O20 -23.4(14) . . . 8_665 ?
O21 Cl1 O19 O20 -160.9(18) 8_665 . . 8_665 ?
O21 Cl1 O19 O21 137(2) . . . 8_665 ?
O21 Cl1 O20 O19 149.7(17) 8_665 . . 8_665 ?
O21 Cl1 O20 O19 16.2(15) . . . 8_665 ?
O21 Cl1 O20 O21 -134(2) . . . 8_665 ?
O21 Cl1 O21 O19 -76.3(14) 8_665 . . 8_665 ?
O21 Cl1 O21 O20 84.0(14) 8_665 . . 8_665 ?

loop_
_platon_squeeze_void_nr
_platon_squeeze_void_average_x
_platon_squeeze_void_average_y
_platon_squeeze_void_average_z
_platon_squeeze_void_volume
_platon_squeeze_void_count_electrons
_platon_squeeze_void_content
1 -0.001 -0.008 -0.002 15481 5480 ' '
2 0.250 0.097 0.375 18 4 ' '
3 0.402 0.250 0.125 18 2 ' '
4 0.098 0.250 0.625 18 2 ' '
5 0.250 0.402 0.875 18 2 ' '
6 0.750 0.597 0.875 18 4 ' '
7 0.598 0.750 0.125 18 2 ' '
8 0.902 0.750 0.625 18 2 ' '
9 0.750 0.902 0.375 18 2 ' '
